data_4102604
loop_
_publ_author_name
'Paresma R. Patel'
'Dale L. Boger'

_publ_section_title
;
 Intramolecular [1 + 2] and [3 + 2] Cycloaddition Reactions of
 Cyclopropenone Ketals
;
_journal_name_full 'Journal of the American Chemical Society'
_journal_page_first 8527
_journal_page_last 8529
_journal_paper_doi 10.1021/ja103933n
_journal_volume 132
_journal_year 2010
_chemical_formula_sum 'C20 H24 O3'
_chemical_formula_weight 312.39
_chemical_name_systematic
; 
 ? 
;
_space_group_IT_number 15
_symmetry_cell_setting monoclinic
_symmetry_space_group_name_Hall '-C 2yc'
_symmetry_space_group_name_H-M 'C 1 2/c 1'
_atom_sites_solution_hydrogens geom
_atom_sites_solution_primary direct
_atom_sites_solution_secondary difmap
_audit_creation_method SHELXL-97
_cell_angle_alpha 90.00
_cell_angle_beta 122.21(3)
_cell_angle_gamma 90.00
_cell_formula_units_Z 8
_cell_length_a 30.462(6)
_cell_length_b 8.0445(16)
_cell_length_c 16.349(3)
_cell_measurement_reflns_used 4285
_cell_measurement_temperature 296(2)
_cell_measurement_theta_max 26.2
_cell_measurement_theta_min 2.5
_cell_volume 3389.8(16)
_computing_cell_refinement 'Bruker SMART'
_computing_data_collection 'Bruker SMART'
_computing_data_reduction 'Bruker SAINT+'
_computing_molecular_graphics 'Bruker SHELXTL'
_computing_publication_material 'Bruker SHELXTL'
_computing_structure_refinement 'SHELXL-97 (Sheldrick, 1997)'
_computing_structure_solution 'SHELXS-97 (Sheldrick, 1997)'
_diffrn_ambient_temperature 296(2)
_diffrn_measured_fraction_theta_full 0.998
_diffrn_measured_fraction_theta_max 0.998
_diffrn_measurement_device_type 'CCD area detector'
_diffrn_measurement_method 'phi and omega scans'
_diffrn_radiation_monochromator graphite
_diffrn_radiation_source 'fine-focus sealed tube'
_diffrn_radiation_type MoK\a
_diffrn_radiation_wavelength 0.71073
_diffrn_reflns_av_R_equivalents 0.0286
_diffrn_reflns_av_sigmaI/netI 0.0257
_diffrn_reflns_limit_h_max 36
_diffrn_reflns_limit_h_min -36
_diffrn_reflns_limit_k_max 9
_diffrn_reflns_limit_k_min -9
_diffrn_reflns_limit_l_max 17
_diffrn_reflns_limit_l_min -19
_diffrn_reflns_number 11922
_diffrn_reflns_theta_full 25.00
_diffrn_reflns_theta_max 25.00
_diffrn_reflns_theta_min 1.58
_diffrn_standards_decay_% 1
_exptl_absorpt_coefficient_mu 0.081
_exptl_absorpt_correction_T_max 0.9880
_exptl_absorpt_correction_T_min 0.9809
_exptl_absorpt_correction_type multi-scan
_exptl_absorpt_process_details 'SADABS (Sheldrick, 1999)'
_exptl_crystal_colour Colorless
_exptl_crystal_density_diffrn 1.224
_exptl_crystal_density_meas 0
_exptl_crystal_density_method 'not measured'
_exptl_crystal_description Parallalepiped
_exptl_crystal_F_000 1344
_exptl_crystal_size_max 0.24
_exptl_crystal_size_mid 0.22
_exptl_crystal_size_min 0.15
_refine_diff_density_max 0.439
_refine_diff_density_min -0.268
_refine_diff_density_rms 0.043
_refine_ls_extinction_method none
_refine_ls_goodness_of_fit_ref 1.128
_refine_ls_hydrogen_treatment constr
_refine_ls_matrix_type full
_refine_ls_number_parameters 211
_refine_ls_number_reflns 2974
_refine_ls_number_restraints 0
_refine_ls_restrained_S_all 1.128
_refine_ls_R_factor_all 0.0870
_refine_ls_R_factor_gt 0.0674
_refine_ls_shift/su_max 0.027
_refine_ls_shift/su_mean 0.004
_refine_ls_structure_factor_coef Fsqd
_refine_ls_weighting_details 'calc w=1/[\s^2^(Fo^2^)+(0.0700P)^2^+4.4000P] where P=(Fo^2^+2Fc^2^)/3'
_refine_ls_weighting_scheme calc
_refine_ls_wR_factor_gt 0.1712
_refine_ls_wR_factor_ref 0.1826
_reflns_number_gt 2277
_reflns_number_total 2974
_reflns_threshold_expression >2sigma(I)
_cod_data_source_file ja103933n_si_008.cif
_cod_data_source_block prp91
_cod_original_cell_volume 3389.9(12)
_cod_database_code 4102604

loop_
_symmetry_equiv_pos_as_xyz
'x, y, z'
'-x, y, -z+1/2'
'x+1/2, y+1/2, z'
'-x+1/2, y+1/2, -z+1/2'
'-x, -y, -z'
'x, -y, z-1/2'
'-x+1/2, -y+1/2, -z'
'x+1/2, -y+1/2, z-1/2'

loop_
_atom_site_label
_atom_site_type_symbol
_atom_site_fract_x
_atom_site_fract_y
_atom_site_fract_z
_atom_site_U_iso_or_equiv
_atom_site_adp_type
_atom_site_occupancy
_atom_site_symmetry_multiplicity
_atom_site_calc_flag
_atom_site_refinement_flags
O1 O 0.17527(7) 0.3228(3) 0.47603(14) 0.0548(6) Uani 1 1 d .
O2 O 0.16572(7) 0.3509(2) 0.60704(13) 0.0477(5) Uani 1 1 d .
O3 O 0.1456(2) -0.0884(5) 0.5567(4) 0.174(2) Uani 1 1 d .
C1 C 0.05135(10) 0.4030(3) 0.42924(19) 0.0448(7) Uani 1 1 d .
C2 C 0.09712(11) 0.4606(3) 0.4524(2) 0.0505(7) Uani 1 1 d .
H2 H 0.1028 0.5674 0.4383 0.061 Uiso 1 1 calc R
C3 C 0.13885(10) 0.3324(3) 0.50431(19) 0.0451(7) Uani 1 1 d .
C4 C 0.10803(11) 0.1664(3) 0.4791(2) 0.0487(7) Uani 1 1 d .
C5 C 0.05618(11) 0.2252(3) 0.4645(2) 0.0509(7) Uani 1 1 d .
H5 H 0.0606 0.2298 0.5284 0.061 Uiso 1 1 calc R
C6 C 0.00768(12) 0.1262(4) 0.3993(3) 0.0638(9) Uani 1 1 d .
H6A H 0.0111 0.0155 0.4256 0.077 Uiso 1 1 calc R
H6B H 0.0027 0.1157 0.3358 0.077 Uiso 1 1 calc R
C7 C -0.03858(12) 0.2126(4) 0.3910(3) 0.0680(9) Uani 1 1 d .
H7A H -0.0699 0.1518 0.3460 0.082 Uiso 1 1 calc R
H7B H -0.0351 0.2118 0.4535 0.082 Uiso 1 1 calc R
C8 C -0.04383(11) 0.3891(4) 0.3569(2) 0.0557(8) Uani 1 1 d .
C9 C 0.00007(11) 0.4811(4) 0.37781(19) 0.0485(7) Uani 1 1 d .
C10 C -0.00659(13) 0.6466(4) 0.3471(2) 0.0607(8) Uani 1 1 d .
H10 H 0.0224 0.7094 0.3618 0.073 Uiso 1 1 calc R
C11 C -0.05475(14) 0.7183(5) 0.2958(2) 0.0705(10) Uani 1 1 d .
H11 H -0.0584 0.8281 0.2753 0.085 Uiso 1 1 calc R
C12 C -0.09768(14) 0.6262(5) 0.2748(3) 0.0773(11) Uani 1 1 d .
H12 H -0.1305 0.6744 0.2402 0.093 Uiso 1 1 calc R
C13 C -0.09245(13) 0.4646(5) 0.3044(3) 0.0720(10) Uani 1 1 d .
H13 H -0.1218 0.4039 0.2893 0.086 Uiso 1 1 calc R
C14 C 0.20882(12) 0.4634(4) 0.5052(2) 0.0597(8) Uani 1 1 d .
H14A H 0.1885 0.5617 0.4727 0.072 Uiso 1 1 calc R
H14B H 0.2335 0.4476 0.4855 0.072 Uiso 1 1 calc R
C15 C 0.23819(11) 0.4906(4) 0.6139(2) 0.0543(8) Uani 1 1 d .
C16 C 0.19774(11) 0.4953(4) 0.6409(2) 0.0531(7) Uani 1 1 d .
H16A H 0.2149 0.5023 0.7107 0.064 Uiso 1 1 calc R
H16B H 0.1763 0.5936 0.6131 0.064 Uiso 1 1 calc R
C17 C 0.27619(12) 0.3477(5) 0.6661(3) 0.0697(9) Uani 1 1 d .
H17A H 0.2952 0.3675 0.7346 0.084 Uiso 1 1 calc R
H17B H 0.2999 0.3407 0.6445 0.084 Uiso 1 1 calc R
H17C H 0.2573 0.2453 0.6521 0.084 Uiso 1 1 calc R
C18 C 0.26687(14) 0.6566(4) 0.6387(3) 0.0763(10) Uani 1 1 d .
H18A H 0.2423 0.7451 0.6075 0.092 Uiso 1 1 calc R
H18B H 0.2905 0.6560 0.6167 0.092 Uiso 1 1 calc R
H18C H 0.2859 0.6730 0.7074 0.092 Uiso 1 1 calc R
C19 C 0.13353(13) 0.0439(4) 0.5611(3) 0.0727(10) Uani 1 1 d .
H19 H 0.1400 0.0791 0.6208 0.087 Uiso 1 1 calc R
C20 C 0.10197(14) 0.0896(5) 0.3880(3) 0.0753(10) Uani 1 1 d .
H20A H 0.1350 0.0501 0.4021 0.090 Uiso 1 1 calc R
H20B H 0.0891 0.1721 0.3379 0.090 Uiso 1 1 calc R
H20C H 0.0780 -0.0015 0.3668 0.090 Uiso 1 1 calc R

loop_
_atom_site_aniso_label
_atom_site_aniso_U_11
_atom_site_aniso_U_22
_atom_site_aniso_U_33
_atom_site_aniso_U_23
_atom_site_aniso_U_13
_atom_site_aniso_U_12
O1 0.0507(11) 0.0660(13) 0.0497(12) -0.0107(10) 0.0280(10) -0.0105(10)
O2 0.0472(10) 0.0486(11) 0.0451(11) -0.0052(8) 0.0232(9) -0.0075(9)
O3 0.233(5) 0.094(3) 0.184(4) 0.050(3) 0.103(4) 0.069(3)
C1 0.0454(15) 0.0434(15) 0.0416(15) 0.0014(12) 0.0205(12) -0.0032(12)
C2 0.0543(17) 0.0384(15) 0.0534(17) 0.0054(12) 0.0251(14) -0.0045(13)
C3 0.0409(14) 0.0456(16) 0.0455(16) -0.0003(12) 0.0208(13) -0.0045(12)
C4 0.0478(15) 0.0435(15) 0.0472(16) -0.0040(13) 0.0202(13) -0.0040(12)
C5 0.0509(16) 0.0462(16) 0.0497(17) 0.0048(13) 0.0229(14) -0.0021(13)
C6 0.0609(19) 0.0532(19) 0.068(2) 0.0019(16) 0.0285(17) -0.0120(15)
C7 0.0530(18) 0.076(2) 0.068(2) 0.0033(17) 0.0277(16) -0.0164(17)
C8 0.0486(16) 0.071(2) 0.0475(17) -0.0030(15) 0.0252(14) -0.0015(15)
C9 0.0498(16) 0.0555(17) 0.0376(15) 0.0014(12) 0.0215(13) 0.0007(13)
C10 0.0625(19) 0.0596(19) 0.0579(19) 0.0091(15) 0.0308(16) 0.0105(16)
C11 0.075(2) 0.068(2) 0.062(2) 0.0110(17) 0.0328(18) 0.0216(19)
C12 0.059(2) 0.093(3) 0.064(2) 0.000(2) 0.0228(18) 0.029(2)
C13 0.0509(19) 0.092(3) 0.069(2) -0.007(2) 0.0296(17) 0.0065(18)
C14 0.0516(17) 0.071(2) 0.0608(19) 0.0014(16) 0.0329(15) -0.0111(16)
C15 0.0440(15) 0.0544(18) 0.0593(18) -0.0062(14) 0.0240(14) -0.0077(13)
C16 0.0510(17) 0.0510(17) 0.0529(17) -0.0096(14) 0.0247(14) -0.0063(13)
C17 0.0515(18) 0.083(2) 0.067(2) -0.0003(18) 0.0264(16) 0.0050(17)
C18 0.063(2) 0.071(2) 0.087(3) -0.0105(19) 0.0354(19) -0.0270(18)
C19 0.064(2) 0.0425(19) 0.082(2) 0.0073(16) 0.0191(18) 0.0043(16)
C20 0.073(2) 0.074(2) 0.078(2) -0.0265(19) 0.041(2) -0.0163(19)

loop_
_atom_type_symbol
_atom_type_description
_atom_type_scat_dispersion_real
_atom_type_scat_dispersion_imag
_atom_type_scat_source
C C 0.0033 0.0016 'International Tables Vol C Tables 4.2.6.8 and 6.1.1.4'
H H 0.0000 0.0000 'International Tables Vol C Tables 4.2.6.8 and 6.1.1.4'
O O 0.0106 0.0060 'International Tables Vol C Tables 4.2.6.8 and 6.1.1.4'

loop_
_geom_angle_atom_site_label_1
_geom_angle_atom_site_label_2
_geom_angle_atom_site_label_3
_geom_angle
C3 O1 C14 113.3(2)
C16 O2 C3 112.7(2)
C2 C1 C9 131.0(3)
C2 C1 C5 110.4(2)
C9 C1 C5 118.7(2)
C1 C2 C3 111.6(2)
O1 C3 O2 109.4(2)
O1 C3 C2 115.4(2)
O2 C3 C2 112.0(2)
O1 C3 C4 109.5(2)
O2 C3 C4 106.7(2)
C2 C3 C4 103.3(2)
C19 C4 C20 110.0(3)
C19 C4 C5 109.8(3)
C20 C4 C5 113.0(2)
C19 C4 C3 112.0(2)
C20 C4 C3 110.3(3)
C5 C4 C3 101.6(2)
C6 C5 C1 111.6(2)
C6 C5 C4 119.0(3)
C1 C5 C4 103.4(2)
C5 C6 C7 109.6(3)
C8 C7 C6 112.2(3)
C13 C8 C9 118.9(3)
C13 C8 C7 120.5(3)
C9 C8 C7 120.6(3)
C10 C9 C8 118.5(3)
C10 C9 C1 121.4(3)
C8 C9 C1 120.1(3)
C11 C10 C9 121.6(3)
C10 C11 C12 119.3(3)
C13 C12 C11 120.5(3)
C12 C13 C8 121.2(3)
O1 C14 C15 112.0(2)
C16 C15 C14 106.3(2)
C16 C15 C18 109.9(3)
C14 C15 C18 109.4(3)
C16 C15 C17 110.3(3)
C14 C15 C17 110.0(3)
C18 C15 C17 110.7(3)
O2 C16 C15 111.1(2)
O3 C19 C4 125.7(4)

loop_
_geom_bond_atom_site_label_1
_geom_bond_atom_site_label_2
_geom_bond_distance
O1 C3 1.413(3)
O1 C14 1.425(4)
O2 C16 1.426(3)
O2 C3 1.431(3)
O3 C19 1.141(5)
C1 C2 1.319(4)
C1 C9 1.464(4)
C1 C5 1.520(4)
C2 C3 1.500(4)
C3 C4 1.557(4)
C4 C19 1.504(4)
C4 C20 1.530(4)
C4 C5 1.541(4)
C5 C6 1.508(4)
C6 C7 1.511(5)
C7 C8 1.502(5)
C8 C13 1.394(4)
C8 C9 1.402(4)
C9 C10 1.399(4)
C10 C11 1.370(4)
C11 C12 1.378(5)
C12 C13 1.367(5)
C14 C15 1.522(4)
C15 C16 1.515(4)
C15 C18 1.527(4)
C15 C17 1.529(4)

loop_
_geom_torsion_atom_site_label_1
_geom_torsion_atom_site_label_2
_geom_torsion_atom_site_label_3
_geom_torsion_atom_site_label_4
_geom_torsion
C9 C1 C2 C3 -179.1(3)
C5 C1 C2 C3 0.9(3)
C14 O1 C3 O2 -57.5(3)
C14 O1 C3 C2 69.9(3)
C14 O1 C3 C4 -174.1(2)
C16 O2 C3 O1 58.9(3)
C16 O2 C3 C2 -70.4(3)
C16 O2 C3 C4 177.2(2)
C1 C2 C3 O1 137.9(3)
C1 C2 C3 O2 -96.0(3)
C1 C2 C3 C4 18.4(3)
O1 C3 C4 C19 90.6(3)
O2 C3 C4 C19 -27.7(3)
C2 C3 C4 C19 -145.9(3)
O1 C3 C4 C20 -32.2(3)
O2 C3 C4 C20 -150.5(2)
C2 C3 C4 C20 91.3(3)
O1 C3 C4 C5 -152.3(2)
O2 C3 C4 C5 89.4(2)
C2 C3 C4 C5 -28.9(3)
C2 C1 C5 C6 -149.1(3)
C9 C1 C5 C6 30.9(4)
C2 C1 C5 C4 -20.0(3)
C9 C1 C5 C4 160.0(2)
C19 C4 C5 C6 -87.7(3)
C20 C4 C5 C6 35.5(4)
C3 C4 C5 C6 153.7(3)
C19 C4 C5 C1 147.9(2)
C20 C4 C5 C1 -88.9(3)
C3 C4 C5 C1 29.3(3)
C1 C5 C6 C7 -56.1(4)
C4 C5 C6 C7 -176.4(3)
C5 C6 C7 C8 55.6(4)
C6 C7 C8 C13 151.0(3)
C6 C7 C8 C9 -29.4(4)
C13 C8 C9 C10 1.5(4)
C7 C8 C9 C10 -178.1(3)
C13 C8 C9 C1 -177.4(3)
C7 C8 C9 C1 3.0(4)
C2 C1 C9 C10 -2.7(5)
C5 C1 C9 C10 177.3(3)
C2 C1 C9 C8 176.2(3)
C5 C1 C9 C8 -3.8(4)
C8 C9 C10 C11 -1.4(5)
C1 C9 C10 C11 177.5(3)
C9 C10 C11 C12 0.8(5)
C10 C11 C12 C13 -0.3(5)
C11 C12 C13 C8 0.4(5)
C9 C8 C13 C12 -1.1(5)
C7 C8 C13 C12 178.5(3)
C3 O1 C14 C15 57.0(3)
O1 C14 C15 C16 -52.8(3)
O1 C14 C15 C18 -171.4(3)
O1 C14 C15 C17 66.7(3)
C3 O2 C16 C15 -59.4(3)
C14 C15 C16 O2 53.9(3)
C18 C15 C16 O2 172.2(3)
C17 C15 C16 O2 -65.4(3)
C20 C4 C19 O3 -1.8(6)
C5 C4 C19 O3 123.2(5)
C3 C4 C19 O3 -124.7(5)
